data_4318163
loop_
_publ_author_name
'Guolin Xu'
'Charles Campana'
'Tong Ren'

_publ_contact_author_address
; Department of Chemistry
    University of Miami
    PO BOX 249118
    Coral Gables, FL 33124-0431
    USA
;
_publ_contact_author_email tren@miami.edu
_publ_contact_author_fax '(305) 284-1880'
_publ_contact_author_name 'Dr. Ren, Tong'
_publ_contact_author_phone '(305) 284-6617'
_publ_section_title
;
 Tetrakis(N,N'-dimethylbenzamidinato)diruthenium(III) Compounds Bearing
 Axial Chloro and Alkynyl Ligands: A New Family of Redox Rich Diruthenium
 Compounds
;
_journal_name_full 'Inorganic Chemistry'
_journal_page_first 3521
_journal_page_last 3527
_journal_paper_doi 10.1021/ic0200794
_journal_volume 41
_journal_year 2002
_chemical_formula_sum 'C46 H62 N8 Ru2 Si2'
_chemical_formula_weight 985.36
_chemical_name_systematic
;
   ?
;
_space_group_IT_number 60
_symmetry_cell_setting orthorhombic
_symmetry_space_group_name_Hall '-P 2n 2ab'
_symmetry_space_group_name_H-M 'P b c n'
_atom_sites_solution_hydrogens geom
_atom_sites_solution_primary direct
_atom_sites_solution_secondary difmap
_audit_creation_method SHELXL-97
_cell_angle_alpha 90.00
_cell_angle_beta 90.00
_cell_angle_gamma 90.00
_cell_formula_units_Z 4
_cell_length_a 17.0145(18)
_cell_length_b 13.9266(15)
_cell_length_c 21.518(2)
_cell_measurement_reflns_used 5189
_cell_measurement_temperature 293(2)
_cell_measurement_theta_max 27.26
_cell_measurement_theta_min 5.25
_cell_volume 5098.8(9)
_computing_cell_refinement 'Bruker SMART'
_computing_data_collection 'Bruker SMART'
_computing_data_reduction 'Bruker SAINT'
_computing_molecular_graphics 'Bruker SHELXTL'
_computing_publication_material 'Bruker SHELXTL'
_computing_structure_refinement 'SHELXL-97 (Sheldrick, 1997)'
_computing_structure_solution 'SHELXS-97 (Sheldrick, 1990)'
_diffrn_ambient_temperature 293(2)
_diffrn_measured_fraction_theta_full 0.985
_diffrn_measured_fraction_theta_max 0.985
_diffrn_measurement_device_type 'CCD area detector'
_diffrn_measurement_method 'phi and omega scans'
_diffrn_radiation_monochromator graphite
_diffrn_radiation_source 'fine-focus sealed tube'
_diffrn_radiation_type MoK\a
_diffrn_radiation_wavelength 0.71073
_diffrn_reflns_av_R_equivalents 0.0491
_diffrn_reflns_av_sigmaI/netI 0.0328
_diffrn_reflns_limit_h_max 20
_diffrn_reflns_limit_h_min -11
_diffrn_reflns_limit_k_max 16
_diffrn_reflns_limit_k_min -16
_diffrn_reflns_limit_l_max 24
_diffrn_reflns_limit_l_min -25
_diffrn_reflns_number 24152
_diffrn_reflns_theta_full 25.00
_diffrn_reflns_theta_max 25.00
_diffrn_reflns_theta_min 5.76
_exptl_absorpt_coefficient_mu 0.677
_exptl_absorpt_correction_T_max 1.00
_exptl_absorpt_correction_T_min 0.828
_exptl_absorpt_correction_type empirical
_exptl_absorpt_process_details
;
    SADABS, Absorption corrections using Bruker CCD based on the method of
    Bob Blessing.  Acta Cryst. 1995, A51, 33
;
_exptl_crystal_colour 'dark red'
_exptl_crystal_density_diffrn 1.284
_exptl_crystal_density_method 'not measured'
_exptl_crystal_description 'thin plate'
_exptl_crystal_F_000 2040
_exptl_crystal_size_max 0.43
_exptl_crystal_size_mid 0.30
_exptl_crystal_size_min 0.03
_refine_diff_density_max 0.549
_refine_diff_density_min -0.373
_refine_diff_density_rms 0.049
_refine_ls_extinction_method none
_refine_ls_goodness_of_fit_ref 1.055
_refine_ls_hydrogen_treatment mixed
_refine_ls_matrix_type full
_refine_ls_number_parameters 262
_refine_ls_number_reflns 4432
_refine_ls_number_restraints 0
_refine_ls_restrained_S_all 1.055
_refine_ls_R_factor_all 0.0762
_refine_ls_R_factor_gt 0.0390
_refine_ls_shift/su_max 0.001
_refine_ls_shift/su_mean 0.000
_refine_ls_structure_factor_coef Fsqd
_refine_ls_weighting_details 'calc w=1/[\s^2^(Fo^2^)+(0.0356P)^2^+3.6927P] where P=(Fo^2^+2Fc^2^)/3'
_refine_ls_weighting_scheme calc
_refine_ls_wR_factor_gt 0.0818
_refine_ls_wR_factor_ref 0.1014
_reflns_number_gt 2886
_reflns_number_total 4432
_reflns_threshold_expression >2sigma(I)
_cod_data_source_file ic0200794_2.cif
_cod_data_source_block um189ss
_cod_original_cell_volume 5098.7(9)
_cod_database_code 4318163

loop_
_symmetry_equiv_pos_as_xyz
'x, y, z'
'-x+1/2, -y+1/2, z+1/2'
'-x, y, -z+1/2'
'x+1/2, -y+1/2, -z'
'-x, -y, -z'
'x-1/2, y-1/2, -z-1/2'
'x, -y, z-1/2'
'-x-1/2, y-1/2, z'

loop_
_atom_site_label
_atom_site_type_symbol
_atom_site_fract_x
_atom_site_fract_y
_atom_site_fract_z
_atom_site_U_iso_or_equiv
_atom_site_adp_type
_atom_site_occupancy
_atom_site_symmetry_multiplicity
_atom_site_calc_flag
_atom_site_refinement_flags
_atom_site_disorder_assembly
_atom_site_disorder_group
Ru1 Ru 0.064242(18) -0.25976(2) 0.775710(15) 0.06240(14) Uani 1 1 d . . .
Si Si 0.32093(8) -0.27666(11) 0.88068(7) 0.0895(4) Uani 1 1 d . . .
N1 N 0.0931(2) -0.1411(2) 0.72627(16) 0.0663(8) Uani 1 1 d . . .
N2 N 0.1056(2) -0.3456(2) 0.70696(15) 0.0663(9) Uani 1 1 d . . .
N3 N 0.0224(2) -0.3808(2) 0.81995(15) 0.0648(8) Uani 1 1 d . . .
N4 N 0.0080(2) -0.1750(2) 0.84091(14) 0.0655(9) Uani 1 1 d . . .
C1 C 0.1616(3) -0.2608(3) 0.8239(2) 0.0748(11) Uani 1 1 d . . .
C2 C 0.2238(3) -0.2626(4) 0.8509(3) 0.0981(16) Uani 1 1 d . . .
C3 C 0.0555(2) -0.1238(2) 0.67332(19) 0.0585(9) Uani 1 1 d . . .
C4 C 0.0844(2) -0.0468(3) 0.63086(19) 0.0621(10) Uani 1 1 d . . .
C5 C 0.0424(3) 0.0356(3) 0.6223(3) 0.1034(18) Uani 1 1 d . . .
H5A H -0.0050 0.0442 0.6431 0.124 Uiso 1 1 calc R . .
C6 C 0.0700(4) 0.1067(4) 0.5826(3) 0.116(2) Uani 1 1 d . . .
H6A H 0.0407 0.1624 0.5769 0.139 Uiso 1 1 calc R . .
C7 C 0.1386(4) 0.0958(4) 0.5523(3) 0.0980(16) Uani 1 1 d . . .
H7A H 0.1566 0.1435 0.5256 0.118 Uiso 1 1 calc R . .
C8 C 0.1808(3) 0.0155(4) 0.5610(2) 0.0933(15) Uani 1 1 d . . .
H8A H 0.2286 0.0083 0.5406 0.112 Uiso 1 1 calc R . .
C9 C 0.1545(3) -0.0566(3) 0.5996(2) 0.0785(12) Uani 1 1 d . . .
H9A H 0.1842 -0.1121 0.6046 0.094 Uiso 1 1 calc R . .
C10 C 0.1511(3) -0.0716(3) 0.7492(2) 0.0891(14) Uani 1 1 d . . .
H10A H 0.1569 -0.0206 0.7195 0.134 Uiso 1 1 calc R . .
H10B H 0.2007 -0.1031 0.7549 0.134 Uiso 1 1 calc R . .
H10C H 0.1336 -0.0456 0.7881 0.134 Uiso 1 1 calc R . .
C11 C 0.0367(3) -0.1716(4) 0.9055(2) 0.0915(15) Uani 1 1 d . . .
H11A H 0.0042 -0.1289 0.9294 0.137 Uiso 1 1 calc R . .
H11B H 0.0899 -0.1489 0.9061 0.137 Uiso 1 1 calc R . .
H11C H 0.0345 -0.2348 0.9233 0.137 Uiso 1 1 calc R . .
C12 C 0.0539(3) -0.3987(3) 0.67525(17) 0.0582(9) Uani 1 1 d . . .
C13 C 0.0822(2) -0.4783(3) 0.63405(19) 0.0635(10) Uani 1 1 d . . .
C14 C 0.0796(3) -0.4692(4) 0.5705(2) 0.0828(13) Uani 1 1 d . . .
H14A H 0.0615 -0.4123 0.5529 0.099 Uiso 1 1 calc R . .
C15 C 0.1034(4) -0.5433(5) 0.5327(3) 0.1058(17) Uani 1 1 d . . .
H15A H 0.1022 -0.5359 0.4898 0.127 Uiso 1 1 calc R . .
C16 C 0.1285(4) -0.6267(5) 0.5578(4) 0.112(2) Uani 1 1 d . . .
H16A H 0.1434 -0.6769 0.5319 0.135 Uiso 1 1 calc R . .
C17 C 0.1320(4) -0.6379(4) 0.6204(4) 0.115(2) Uani 1 1 d . . .
H17A H 0.1500 -0.6954 0.6373 0.138 Uiso 1 1 calc R . .
C18 C 0.1088(3) -0.5631(3) 0.6594(2) 0.0908(14) Uani 1 1 d . . .
H18A H 0.1112 -0.5704 0.7023 0.109 Uiso 1 1 calc R . .
C19 C 0.1895(3) -0.3510(4) 0.6915(2) 0.0870(14) Uani 1 1 d . . .
H19A H 0.1969 -0.3954 0.6578 0.131 Uiso 1 1 calc R . .
H19B H 0.2184 -0.3726 0.7271 0.131 Uiso 1 1 calc R . .
H19C H 0.2079 -0.2886 0.6793 0.131 Uiso 1 1 calc R . .
C20 C 0.0788(3) -0.4525(3) 0.8434(2) 0.0816(13) Uani 1 1 d . . .
H20A H 0.0507 -0.5043 0.8627 0.122 Uiso 1 1 calc R . .
H20B H 0.1130 -0.4229 0.8733 0.122 Uiso 1 1 calc R . .
H20C H 0.1094 -0.4770 0.8095 0.122 Uiso 1 1 calc R . .
C21 C 0.3408(5) -0.1921(8) 0.9442(5) 0.225(5) Uani 1 1 d . . .
H21A H 0.3029 -0.2013 0.9767 0.338 Uiso 1 1 calc R . .
H21B H 0.3372 -0.1275 0.9289 0.338 Uiso 1 1 calc R . .
H21C H 0.3927 -0.2032 0.9602 0.338 Uiso 1 1 calc R . .
C22 C 0.3290(4) -0.4016(5) 0.9099(3) 0.146(3) Uani 1 1 d . . .
H22A H 0.2911 -0.4116 0.9423 0.218 Uiso 1 1 calc R . .
H22B H 0.3809 -0.4121 0.9260 0.218 Uiso 1 1 calc R . .
H22C H 0.3191 -0.4457 0.8765 0.218 Uiso 1 1 calc R . .
C23 C 0.3943(4) -0.2585(5) 0.8173(4) 0.144(2) Uani 1 1 d . . .
H23A H 0.3909 -0.1938 0.8022 0.216 Uiso 1 1 calc R . .
H23B H 0.3836 -0.3024 0.7839 0.216 Uiso 1 1 calc R . .
H23C H 0.4462 -0.2701 0.8331 0.216 Uiso 1 1 calc R . .

loop_
_atom_site_aniso_label
_atom_site_aniso_U_11
_atom_site_aniso_U_22
_atom_site_aniso_U_33
_atom_site_aniso_U_23
_atom_site_aniso_U_13
_atom_site_aniso_U_12
Ru1 0.0483(2) 0.0723(2) 0.0666(2) -0.00397(16) -0.01597(16) 0.00173(16)
Si 0.0621(8) 0.1054(10) 0.1009(10) -0.0081(8) -0.0319(7) 0.0105(7)
N1 0.063(2) 0.0664(19) 0.070(2) 0.0009(17) -0.0091(19) -0.0078(16)
N2 0.052(2) 0.070(2) 0.077(2) -0.0089(17) -0.0047(17) -0.0017(16)
N3 0.059(2) 0.0648(19) 0.070(2) 0.0039(16) -0.0065(18) 0.0068(16)
N4 0.061(2) 0.069(2) 0.066(2) -0.0086(16) -0.0149(17) 0.0077(17)
C1 0.066(3) 0.074(3) 0.084(3) -0.005(2) -0.023(2) 0.005(2)
C2 0.073(3) 0.096(3) 0.126(4) -0.006(3) -0.041(3) 0.009(3)
C3 0.058(3) 0.055(2) 0.063(2) -0.0011(17) -0.004(2) 0.0038(19)
C4 0.057(3) 0.061(2) 0.068(3) 0.0015(19) -0.006(2) -0.0031(18)
C5 0.072(3) 0.081(3) 0.158(5) 0.025(3) 0.029(3) 0.015(3)
C6 0.096(4) 0.081(3) 0.172(6) 0.044(4) 0.018(4) 0.017(3)
C7 0.098(4) 0.087(4) 0.109(4) 0.025(3) 0.006(3) -0.016(3)
C8 0.087(4) 0.101(4) 0.092(4) -0.004(3) 0.024(3) -0.013(3)
C9 0.074(3) 0.075(3) 0.087(3) -0.004(2) 0.009(3) 0.006(2)
C10 0.090(4) 0.087(3) 0.090(3) -0.001(3) -0.023(3) -0.030(3)
C11 0.092(4) 0.106(4) 0.076(3) -0.019(3) -0.022(3) 0.027(3)
C12 0.064(3) 0.057(2) 0.054(2) 0.0026(17) -0.005(2) -0.0030(19)
C13 0.059(3) 0.062(2) 0.070(3) -0.0050(19) -0.003(2) -0.0047(19)
C14 0.092(4) 0.090(3) 0.067(3) -0.001(2) 0.001(3) -0.010(3)
C15 0.110(5) 0.125(5) 0.083(4) -0.028(4) 0.014(3) -0.017(4)
C16 0.112(5) 0.103(5) 0.123(5) -0.045(4) 0.016(4) -0.010(4)
C17 0.129(5) 0.066(3) 0.151(6) -0.010(4) 0.004(4) 0.007(3)
C18 0.106(4) 0.074(3) 0.092(4) 0.001(3) -0.004(3) 0.007(3)
C19 0.061(3) 0.099(3) 0.102(3) -0.022(3) 0.000(3) -0.002(2)
C20 0.072(3) 0.085(3) 0.088(3) 0.012(2) 0.000(3) 0.017(2)
C21 0.158(8) 0.278(10) 0.240(9) -0.159(9) -0.089(7) 0.028(7)
C22 0.119(5) 0.165(6) 0.153(6) 0.061(5) 0.003(5) 0.043(4)
C23 0.109(5) 0.167(6) 0.157(6) 0.044(5) 0.002(5) 0.001(4)

loop_
_atom_type_symbol
_atom_type_description
_atom_type_scat_dispersion_real
_atom_type_scat_dispersion_imag
_atom_type_scat_source
C C 0.0033 0.0016 'International Tables Vol C Tables 4.2.6.8 and 6.1.1.4'
H H 0.0000 0.0000 'International Tables Vol C Tables 4.2.6.8 and 6.1.1.4'
N N 0.0061 0.0033 'International Tables Vol C Tables 4.2.6.8 and 6.1.1.4'
Si Si 0.0817 0.0704 'International Tables Vol C Tables 4.2.6.8 and 6.1.1.4'
Ru Ru -1.2594 0.8363 'International Tables Vol C Tables 4.2.6.8 and 6.1.1.4'

loop_
_geom_angle_atom_site_label_1
_geom_angle_atom_site_label_2
_geom_angle_atom_site_label_3
_geom_angle
_geom_angle_site_symmetry_1
_geom_angle_site_symmetry_3
_geom_angle_publ_flag
C1 Ru1 N1 94.56(16) . . ?
C1 Ru1 N2 95.09(16) . . ?
N1 Ru1 N2 90.80(14) . . ?
C1 Ru1 N3 92.37(16) . . ?
N1 Ru1 N3 173.07(13) . . ?
N2 Ru1 N3 88.55(13) . . ?
C1 Ru1 N4 92.05(16) . . ?
N1 Ru1 N4 90.16(13) . . ?
N2 Ru1 N4 172.70(13) . . ?
N3 Ru1 N4 89.63(13) . . ?
C1 Ru1 Ru1 174.76(14) . 3_556 ?
N1 Ru1 Ru1 88.79(10) . 3_556 ?
N2 Ru1 Ru1 88.88(10) . 3_556 ?
N3 Ru1 Ru1 84.30(9) . 3_556 ?
N4 Ru1 Ru1 83.90(9) . 3_556 ?
C2 Si C21 111.6(3) . . ?
C2 Si C22 107.1(3) . . ?
C21 Si C22 109.6(5) . . ?
C2 Si C23 110.0(3) . . ?
C21 Si C23 109.5(5) . . ?
C22 Si C23 109.0(3) . . ?
C3 N1 C10 119.5(3) . . ?
C3 N1 Ru1 118.8(3) . . ?
C10 N1 Ru1 121.6(3) . . ?
C12 N2 C19 119.7(4) . . ?
C12 N2 Ru1 118.0(3) . . ?
C19 N2 Ru1 122.3(3) . . ?
C12 N3 C20 118.8(3) 3_556 . ?
C12 N3 Ru1 121.9(3) 3_556 . ?
C20 N3 Ru1 119.2(3) . . ?
C3 N4 C11 117.9(3) 3_556 . ?
C3 N4 Ru1 121.7(3) 3_556 . ?
C11 N4 Ru1 120.4(3) . . ?
C2 C1 Ru1 176.6(5) . . ?
C1 C2 Si 170.9(5) . . ?
N1 C3 N4 119.4(3) . 3_556 ?
N1 C3 C4 119.8(3) . . ?
N4 C3 C4 120.8(3) 3_556 . ?
C5 C4 C9 118.2(4) . . ?
C5 C4 C3 121.0(4) . . ?
C9 C4 C3 120.9(4) . . ?
C4 C5 C6 120.3(5) . . ?
C7 C6 C5 120.8(5) . . ?
C8 C7 C6 119.3(5) . . ?
C7 C8 C9 121.2(5) . . ?
C4 C9 C8 120.3(4) . . ?
N3 C12 N2 120.0(4) 3_556 . ?
N3 C12 C13 120.0(3) 3_556 . ?
N2 C12 C13 119.9(4) . . ?
C14 C13 C18 119.0(4) . . ?
C14 C13 C12 120.6(4) . . ?
C18 C13 C12 120.4(4) . . ?
C13 C14 C15 120.6(5) . . ?
C16 C15 C14 120.2(5) . . ?
C15 C16 C17 120.7(5) . . ?
C16 C17 C18 119.8(5) . . ?
C13 C18 C17 119.7(5) . . ?

loop_
_geom_bond_atom_site_label_1
_geom_bond_atom_site_label_2
_geom_bond_distance
_geom_bond_site_symmetry_2
_geom_bond_publ_flag
Ru1 C1 1.955(4) . ?
Ru1 N1 2.026(3) . ?
Ru1 N2 2.028(3) . ?
Ru1 N3 2.062(3) . ?
Ru1 N4 2.067(3) . ?
Ru1 Ru1 2.4501(6) 3_556 ?
Si C2 1.783(5) . ?
Si C21 1.836(7) . ?
Si C22 1.855(6) . ?
Si C23 1.867(7) . ?
N1 C3 1.328(5) . ?
N1 C10 1.468(5) . ?
N2 C12 1.337(5) . ?
N2 C19 1.467(5) . ?
N3 C12 1.326(5) 3_556 ?
N3 C20 1.473(5) . ?
N4 C3 1.331(5) 3_556 ?
N4 C11 1.475(5) . ?
C1 C2 1.207(6) . ?
C3 N4 1.331(5) 3_556 ?
C3 C4 1.493(5) . ?
C4 C5 1.365(6) . ?
C4 C9 1.375(6) . ?
C5 C6 1.389(7) . ?
C6 C7 1.347(7) . ?
C7 C8 1.343(7) . ?
C8 C9 1.379(6) . ?
C12 N3 1.326(5) 3_556 ?
C12 C13 1.499(5) . ?
C13 C14 1.373(6) . ?
C13 C18 1.377(6) . ?
C14 C15 1.375(7) . ?
C15 C16 1.350(8) . ?
C16 C17 1.358(8) . ?
C17 C18 1.395(7) . ?

loop_
_geom_torsion_atom_site_label_1
_geom_torsion_atom_site_label_2
_geom_torsion_atom_site_label_3
_geom_torsion_atom_site_label_4
_geom_torsion
_geom_torsion_site_symmetry_1
_geom_torsion_site_symmetry_2
_geom_torsion_site_symmetry_3
_geom_torsion_site_symmetry_4
_geom_torsion_publ_flag
C1 Ru1 N1 C3 161.0(3) . . . . ?
N2 Ru1 N1 C3 65.8(3) . . . . ?
N3 Ru1 N1 C3 -18.7(13) . . . . ?
N4 Ru1 N1 C3 -106.9(3) . . . . ?
Ru1 Ru1 N1 C3 -23.0(3) 3_556 . . . ?
C1 Ru1 N1 C10 -22.3(4) . . . . ?
N2 Ru1 N1 C10 -117.5(4) . . . . ?
N3 Ru1 N1 C10 158.0(10) . . . . ?
N4 Ru1 N1 C10 69.8(4) . . . . ?
Ru1 Ru1 N1 C10 153.7(3) 3_556 . . . ?
C1 Ru1 N2 C12 153.0(3) . . . . ?
N1 Ru1 N2 C12 -112.4(3) . . . . ?
N3 Ru1 N2 C12 60.7(3) . . . . ?
N4 Ru1 N2 C12 -14.9(12) . . . . ?
Ru1 Ru1 N2 C12 -23.6(3) 3_556 . . . ?
C1 Ru1 N2 C19 -26.9(4) . . . . ?
N1 Ru1 N2 C19 67.7(3) . . . . ?
N3 Ru1 N2 C19 -119.2(3) . . . . ?
N4 Ru1 N2 C19 165.2(9) . . . . ?
Ru1 Ru1 N2 C19 156.5(3) 3_556 . . . ?
C1 Ru1 N3 C12 154.4(3) . . . 3_556 ?
N1 Ru1 N3 C12 -25.9(13) . . . 3_556 ?
N2 Ru1 N3 C12 -110.6(3) . . . 3_556 ?
N4 Ru1 N3 C12 62.3(3) . . . 3_556 ?
Ru1 Ru1 N3 C12 -21.6(3) 3_556 . . 3_556 ?
C1 Ru1 N3 C20 -29.6(3) . . . . ?
N1 Ru1 N3 C20 150.1(10) . . . . ?
N2 Ru1 N3 C20 65.4(3) . . . . ?
N4 Ru1 N3 C20 -121.7(3) . . . . ?
Ru1 Ru1 N3 C20 154.4(3) 3_556 . . . ?
C1 Ru1 N4 C3 159.3(3) . . . 3_556 ?
N1 Ru1 N4 C3 64.8(3) . . . 3_556 ?
N2 Ru1 N4 C3 -32.8(12) . . . 3_556 ?
N3 Ru1 N4 C3 -108.3(3) . . . 3_556 ?
Ru1 Ru1 N4 C3 -24.0(3) 3_556 . . 3_556 ?
C1 Ru1 N4 C11 -22.1(4) . . . . ?
N1 Ru1 N4 C11 -116.7(3) . . . . ?
N2 Ru1 N4 C11 145.8(10) . . . . ?
N3 Ru1 N4 C11 70.2(3) . . . . ?
Ru1 Ru1 N4 C11 154.6(3) 3_556 . . . ?
N1 Ru1 C1 C2 -68(7) . . . . ?
N2 Ru1 C1 C2 23(7) . . . . ?
N3 Ru1 C1 C2 112(7) . . . . ?
N4 Ru1 C1 C2 -158(7) . . . . ?
Ru1 Ru1 C1 C2 162(6) 3_556 . . . ?
Ru1 C1 C2 Si -22(10) . . . . ?
C21 Si C2 C1 167(3) . . . . ?
C22 Si C2 C1 -74(3) . . . . ?
C23 Si C2 C1 45(3) . . . . ?
C10 N1 C3 N4 -165.9(4) . . . 3_556 ?
Ru1 N1 C3 N4 10.9(5) . . . 3_556 ?
C10 N1 C3 C4 13.5(6) . . . . ?
Ru1 N1 C3 C4 -169.7(3) . . . . ?
N1 C3 C4 C5 -110.8(5) . . . . ?
N4 C3 C4 C5 68.5(6) 3_556 . . . ?
N1 C3 C4 C9 68.7(5) . . . . ?
N4 C3 C4 C9 -111.9(5) 3_556 . . . ?
C9 C4 C5 C6 0.5(8) . . . . ?
C3 C4 C5 C6 -180.0(5) . . . . ?
C4 C5 C6 C7 -0.3(10) . . . . ?
C5 C6 C7 C8 -0.4(10) . . . . ?
C6 C7 C8 C9 1.0(9) . . . . ?
C5 C4 C9 C8 0.1(7) . . . . ?
C3 C4 C9 C8 -179.4(4) . . . . ?
C7 C8 C9 C4 -0.9(8) . . . . ?
C19 N2 C12 N3 -166.5(4) . . . 3_556 ?
Ru1 N2 C12 N3 13.6(5) . . . 3_556 ?
C19 N2 C12 C13 13.2(5) . . . . ?
Ru1 N2 C12 C13 -166.7(3) . . . . ?
N3 C12 C13 C14 72.3(5) 3_556 . . . ?
N2 C12 C13 C14 -107.5(5) . . . . ?
N3 C12 C13 C18 -105.5(5) 3_556 . . . ?
N2 C12 C13 C18 74.8(5) . . . . ?
C18 C13 C14 C15 -0.3(7) . . . . ?
C12 C13 C14 C15 -178.0(4) . . . . ?
C13 C14 C15 C16 1.1(8) . . . . ?
C14 C15 C16 C17 -1.3(9) . . . . ?
C15 C16 C17 C18 0.7(10) . . . . ?
C14 C13 C18 C17 -0.3(7) . . . . ?
C12 C13 C18 C17 177.5(5) . . . . ?
C16 C17 C18 C13 0.1(9) . . . . ?
